data_4028049
loop_
_publ_author_name
'Tao Tao'
'Yu-Xin Peng'
'Wei Huang'
'Xiao-Zeng You'

_publ_section_title
;
 Coplanar Bithiazole-Centered Heterocyclic Aromatic Fluorescent Compounds
 Having Different Donor/Acceptor Terminal Groups
;
_journal_name_full 'Journal of Organic Chemistry'
_journal_page_first 2472
_journal_page_last 2481
_journal_paper_doi 10.1021/jo302706t
_journal_volume 78
_journal_year 2013
_chemical_formula_moiety 'C32 H36 N2 O4 S2'
_chemical_formula_sum 'C32 H36 N2 O4 S2'
_chemical_formula_weight 576.75
_chemical_name_systematic
; 
 ? 
;
_space_group_IT_number 2
_symmetry_cell_setting triclinic
_symmetry_space_group_name_Hall '-P 1'
_symmetry_space_group_name_H-M 'P -1'
_atom_sites_solution_hydrogens geom
_atom_sites_solution_primary direct
_atom_sites_solution_secondary difmap
_audit_creation_method SHELXL-97
_cell_angle_alpha 102.203(9)
_cell_angle_beta 105.772(9)
_cell_angle_gamma 100.009(9)
_cell_formula_units_Z 1
_cell_length_a 8.436(6)
_cell_length_b 9.551(7)
_cell_length_c 10.274(7)
_cell_measurement_reflns_used 4782
_cell_measurement_temperature 291(2)
_cell_measurement_theta_max 24.5
_cell_measurement_theta_min 2.6
_cell_volume 754.7(9)
_computing_cell_refinement SMART
_computing_data_collection 'SMART (BRUKER 2000)'
_computing_data_reduction 'SAINT (BRUKER 2000)'
_computing_molecular_graphics SHELXTL
_computing_publication_material SHELXTL
_computing_structure_refinement SHELXTL
_computing_structure_solution 'SHELXTL (BRUKER 2000)'
_diffrn_ambient_temperature 291(2)
_diffrn_measured_fraction_theta_full 0.985
_diffrn_measured_fraction_theta_max 0.985
_diffrn_measurement_device_type 'BRUKER Smart Apex CCD area detector'
_diffrn_measurement_method '\f and \w scans'
_diffrn_radiation_monochromator graphite
_diffrn_radiation_source 'fine-focus sealed tube'
_diffrn_radiation_type MoK\a
_diffrn_radiation_wavelength 0.71073
_diffrn_reflns_av_R_equivalents 0.0211
_diffrn_reflns_av_sigmaI/netI 0.0481
_diffrn_reflns_limit_h_max 7
_diffrn_reflns_limit_h_min -10
_diffrn_reflns_limit_k_max 11
_diffrn_reflns_limit_k_min -11
_diffrn_reflns_limit_l_max 12
_diffrn_reflns_limit_l_min -10
_diffrn_reflns_number 3861
_diffrn_reflns_theta_full 25.00
_diffrn_reflns_theta_max 25.00
_diffrn_reflns_theta_min 2.14
_exptl_absorpt_coefficient_mu 0.215
_exptl_absorpt_correction_T_max 0.9788
_exptl_absorpt_correction_T_min 0.9767
_exptl_absorpt_correction_type multi-scan
_exptl_absorpt_process_details 'SADABS, BRUKER(2000)'
_exptl_crystal_colour yellow
_exptl_crystal_density_diffrn 1.269
_exptl_crystal_description block
_exptl_crystal_F_000 306
_exptl_crystal_size_max 0.11
_exptl_crystal_size_mid 0.11
_exptl_crystal_size_min 0.10
_refine_diff_density_max 0.154
_refine_diff_density_min -0.158
_refine_diff_density_rms 0.032
_refine_ls_extinction_coef 0.0060(16)
_refine_ls_extinction_expression Fc^*^=kFc[1+0.001xFc^2^\l^3^/sin(2\q)]^-1/4^
_refine_ls_extinction_method SHELXL
_refine_ls_goodness_of_fit_ref 0.919
_refine_ls_hydrogen_treatment constr
_refine_ls_matrix_type full
_refine_ls_number_parameters 184
_refine_ls_number_reflns 2623
_refine_ls_number_restraints 0
_refine_ls_restrained_S_all 0.919
_refine_ls_R_factor_all 0.0528
_refine_ls_R_factor_gt 0.0354
_refine_ls_shift/su_max 0.000
_refine_ls_shift/su_mean 0.000
_refine_ls_structure_factor_coef Fsqd
_refine_ls_weighting_details 'calc w=1/[\s^2^(Fo^2^)+(0.0352P)^2^] where P=(Fo^2^+2Fc^2^)/3'
_refine_ls_weighting_scheme calc
_refine_ls_wR_factor_gt 0.0763
_refine_ls_wR_factor_ref 0.0823
_reflns_number_gt 1867
_reflns_number_total 2623
_reflns_threshold_expression >2sigma(I)
_cod_data_source_file jo302706t_si_003_7.cif
_cod_data_source_block 2EB2TZ
_cod_database_code 4028049

loop_
_symmetry_equiv_pos_as_xyz
'x, y, z'
'-x, -y, -z'

loop_
_atom_site_label
_atom_site_type_symbol
_atom_site_fract_x
_atom_site_fract_y
_atom_site_fract_z
_atom_site_U_iso_or_equiv
_atom_site_adp_type
_atom_site_occupancy
_atom_site_symmetry_multiplicity
_atom_site_calc_flag
_atom_site_refinement_flags
C1 C 0.8320(3) 1.1595(3) 0.0401(3) 0.1055(9) Uani 1 1 d .
H1A H 0.7466 1.0748 -0.0240 0.158 Uiso 1 1 calc R
H1B H 0.9078 1.1962 -0.0066 0.158 Uiso 1 1 calc R
H1C H 0.7787 1.2351 0.0716 0.158 Uiso 1 1 calc R
C2 C 0.9276(3) 1.1175(3) 0.1606(3) 0.0828(7) Uani 1 1 d .
H2A H 0.9930 1.0501 0.1313 0.099 Uiso 1 1 calc R
H2B H 1.0058 1.2044 0.2305 0.099 Uiso 1 1 calc R
C3 C 0.8567(3) 0.9502(2) 0.2902(2) 0.0553(5) Uani 1 1 d .
C4 C 0.7229(2) 0.88402(19) 0.34239(19) 0.0462(5) Uani 1 1 d .
C5 C 0.5609(2) 0.9074(2) 0.3054(2) 0.0549(5) Uani 1 1 d .
H5 H 0.5342 0.9674 0.2464 0.066 Uiso 1 1 calc R
C6 C 0.4392(2) 0.8429(2) 0.35492(19) 0.0526(5) Uani 1 1 d .
H6 H 0.3312 0.8598 0.3288 0.063 Uiso 1 1 calc R
C7 C 0.4750(2) 0.75266(19) 0.44355(18) 0.0429(5) Uani 1 1 d .
C8 C 0.6382(2) 0.7294(2) 0.47982(19) 0.0504(5) Uani 1 1 d .
H8 H 0.6655 0.6692 0.5386 0.061 Uiso 1 1 calc R
C9 C 0.7591(2) 0.7943(2) 0.4298(2) 0.0526(5) Uani 1 1 d .
H9 H 0.8672 0.7774 0.4553 0.063 Uiso 1 1 calc R
C10 C 0.3440(2) 0.68024(19) 0.49376(18) 0.0421(4) Uani 1 1 d .
C11 C 0.3514(2) 0.66587(19) 0.62492(18) 0.0424(5) Uani 1 1 d .
C12 C 0.4993(2) 0.7279(2) 0.75811(18) 0.0485(5) Uani 1 1 d .
H12A H 0.4633 0.7861 0.8291 0.058 Uiso 1 1 calc R
H12B H 0.5881 0.7935 0.7408 0.058 Uiso 1 1 calc R
C13 C 0.5720(2) 0.6099(2) 0.81441(18) 0.0535(5) Uani 1 1 d .
H13A H 0.4791 0.5328 0.8125 0.064 Uiso 1 1 calc R
H13B H 0.6296 0.5658 0.7527 0.064 Uiso 1 1 calc R
C14 C 0.6946(3) 0.6673(2) 0.9617(2) 0.0693(6) Uani 1 1 d .
H14A H 0.6350 0.7051 1.0246 0.083 Uiso 1 1 calc R
H14B H 0.7834 0.7489 0.9652 0.083 Uiso 1 1 calc R
C15 C 0.7754(3) 0.5512(3) 1.0134(2) 0.0983(9) Uani 1 1 d .
H15A H 0.6882 0.4658 1.0015 0.147 Uiso 1 1 calc R
H15B H 0.8411 0.5904 1.1111 0.147 Uiso 1 1 calc R
H15C H 0.8482 0.5236 0.9602 0.147 Uiso 1 1 calc R
C16 C 0.0849(2) 0.54314(18) 0.51151(18) 0.0428(5) Uani 1 1 d .
N1 N 0.20371(18) 0.58813(15) 0.63410(15) 0.0448(4) Uani 1 1 d .
O1 O 0.80919(17) 1.04669(16) 0.21977(16) 0.0738(4) Uani 1 1 d .
O2 O 0.99186(18) 0.92071(17) 0.30574(17) 0.0804(5) Uani 1 1 d .
S1 S 0.14284(6) 0.59345(5) 0.37715(5) 0.04944(18) Uani 1 1 d .

loop_
_atom_site_aniso_label
_atom_site_aniso_U_11
_atom_site_aniso_U_22
_atom_site_aniso_U_33
_atom_site_aniso_U_23
_atom_site_aniso_U_13
_atom_site_aniso_U_12
C1 0.098(2) 0.140(2) 0.128(2) 0.086(2) 0.0678(19) 0.0454(19)
C2 0.0774(17) 0.0930(18) 0.0985(19) 0.0449(16) 0.0522(15) 0.0118(14)
C3 0.0536(13) 0.0496(13) 0.0604(14) 0.0104(11) 0.0222(11) 0.0061(10)
C4 0.0427(11) 0.0434(11) 0.0506(12) 0.0109(9) 0.0162(9) 0.0064(9)
C5 0.0561(13) 0.0587(13) 0.0582(13) 0.0281(11) 0.0202(10) 0.0174(10)
C6 0.0415(11) 0.0631(13) 0.0596(13) 0.0261(11) 0.0171(10) 0.0168(10)
C7 0.0376(10) 0.0441(11) 0.0440(11) 0.0107(9) 0.0100(9) 0.0088(8)
C8 0.0444(11) 0.0525(12) 0.0562(12) 0.0220(10) 0.0133(10) 0.0122(9)
C9 0.0388(11) 0.0557(12) 0.0639(13) 0.0187(11) 0.0158(10) 0.0117(10)
C10 0.0325(10) 0.0480(11) 0.0453(11) 0.0146(9) 0.0095(8) 0.0114(8)
C11 0.0348(10) 0.0447(11) 0.0470(12) 0.0136(9) 0.0108(9) 0.0108(8)
C12 0.0397(11) 0.0566(12) 0.0451(11) 0.0132(9) 0.0094(9) 0.0087(9)
C13 0.0463(11) 0.0622(13) 0.0476(12) 0.0147(10) 0.0083(9) 0.0130(10)
C14 0.0553(13) 0.0895(16) 0.0521(13) 0.0191(12) 0.0018(11) 0.0148(12)
C15 0.0848(19) 0.134(2) 0.0812(18) 0.0543(17) 0.0058(15) 0.0432(17)
C16 0.0351(10) 0.0500(12) 0.0452(11) 0.0161(9) 0.0123(9) 0.0129(9)
N1 0.0360(8) 0.0524(9) 0.0454(9) 0.0160(8) 0.0106(7) 0.0102(7)
O1 0.0725(10) 0.0795(10) 0.0995(12) 0.0498(10) 0.0518(9) 0.0252(9)
O2 0.0534(10) 0.0917(12) 0.1110(13) 0.0436(10) 0.0375(9) 0.0181(9)
S1 0.0374(3) 0.0647(3) 0.0457(3) 0.0203(2) 0.0099(2) 0.0102(2)

loop_
_atom_type_symbol
_atom_type_description
_atom_type_scat_dispersion_real
_atom_type_scat_dispersion_imag
_atom_type_scat_source
C C 0.0033 0.0016 'International Tables Vol C Tables 4.2.6.8 and 6.1.1.4'
H H 0.0000 0.0000 'International Tables Vol C Tables 4.2.6.8 and 6.1.1.4'
N N 0.0061 0.0033 'International Tables Vol C Tables 4.2.6.8 and 6.1.1.4'
O O 0.0106 0.0060 'International Tables Vol C Tables 4.2.6.8 and 6.1.1.4'
S S 0.1246 0.1234 'International Tables Vol C Tables 4.2.6.8 and 6.1.1.4'

loop_
_geom_angle_atom_site_label_1
_geom_angle_atom_site_label_2
_geom_angle_atom_site_label_3
_geom_angle
_geom_angle_site_symmetry_1
_geom_angle_site_symmetry_3
C2 C1 H1A 109.5 . .
C2 C1 H1B 109.5 . .
H1A C1 H1B 109.5 . .
C2 C1 H1C 109.5 . .
H1A C1 H1C 109.5 . .
H1B C1 H1C 109.5 . .
O1 C2 C1 108.7(2) . .
O1 C2 H2A 110.0 . .
C1 C2 H2A 110.0 . .
O1 C2 H2B 110.0 . .
C1 C2 H2B 110.0 . .
H2A C2 H2B 108.3 . .
O2 C3 O1 122.7(2) . .
O2 C3 C4 125.1(2) . .
O1 C3 C4 112.17(18) . .
C9 C4 C5 118.47(18) . .
C9 C4 C3 119.12(18) . .
C5 C4 C3 122.41(19) . .
C6 C5 C4 120.79(19) . .
C6 C5 H5 119.6 . .
C4 C5 H5 119.6 . .
C5 C6 C7 121.04(17) . .
C5 C6 H6 119.5 . .
C7 C6 H6 119.5 . .
C6 C7 C8 117.78(18) . .
C6 C7 C10 121.24(16) . .
C8 C7 C10 120.95(17) . .
C9 C8 C7 120.79(19) . .
C9 C8 H8 119.6 . .
C7 C8 H8 119.6 . .
C8 C9 C4 121.13(18) . .
C8 C9 H9 119.4 . .
C4 C9 H9 119.4 . .
C11 C10 C7 130.63(16) . .
C11 C10 S1 109.62(14) . .
C7 C10 S1 119.75(14) . .
C10 C11 N1 115.15(15) . .
C10 C11 C12 127.62(17) . .
N1 C11 C12 117.21(17) . .
C11 C12 C13 113.23(15) . .
C11 C12 H12A 108.9 . .
C13 C12 H12A 108.9 . .
C11 C12 H12B 108.9 . .
C13 C12 H12B 108.9 . .
H12A C12 H12B 107.7 . .
C14 C13 C12 113.62(16) . .
C14 C13 H13A 108.8 . .
C12 C13 H13A 108.8 . .
C14 C13 H13B 108.8 . .
C12 C13 H13B 108.8 . .
H13A C13 H13B 107.7 . .
C13 C14 C15 113.24(19) . .
C13 C14 H14A 108.9 . .
C15 C14 H14A 108.9 . .
C13 C14 H14B 108.9 . .
C15 C14 H14B 108.9 . .
H14A C14 H14B 107.7 . .
C14 C15 H15A 109.5 . .
C14 C15 H15B 109.5 . .
H15A C15 H15B 109.5 . .
C14 C15 H15C 109.5 . .
H15A C15 H15C 109.5 . .
H15B C15 H15C 109.5 . .
N1 C16 C16 123.2(2) . 2_566
N1 C16 S1 115.25(14) . .
C16 C16 S1 121.52(18) 2_566 .
C16 N1 C11 110.76(16) . .
C3 O1 C2 117.80(17) . .
C16 S1 C10 89.21(10) . .

loop_
_geom_bond_atom_site_label_1
_geom_bond_atom_site_label_2
_geom_bond_distance
_geom_bond_site_symmetry_2
C1 C2 1.457(3) .
C1 H1A 0.9600 .
C1 H1B 0.9600 .
C1 H1C 0.9600 .
C2 O1 1.447(2) .
C2 H2A 0.9700 .
C2 H2B 0.9700 .
C3 O2 1.198(2) .
C3 O1 1.337(2) .
C3 C4 1.478(3) .
C4 C9 1.379(3) .
C4 C5 1.386(3) .
C5 C6 1.375(3) .
C5 H5 0.9300 .
C6 C7 1.391(2) .
C6 H6 0.9300 .
C7 C8 1.395(2) .
C7 C10 1.470(2) .
C8 C9 1.374(3) .
C8 H8 0.9300 .
C9 H9 0.9300 .
C10 C11 1.369(3) .
C10 S1 1.7288(19) .
C11 N1 1.373(2) .
C11 C12 1.501(2) .
C12 C13 1.518(2) .
C12 H12A 0.9700 .
C12 H12B 0.9700 .
C13 C14 1.504(3) .
C13 H13A 0.9700 .
C13 H13B 0.9700 .
C14 C15 1.514(3) .
C14 H14A 0.9700 .
C14 H14B 0.9700 .
C15 H15A 0.9600 .
C15 H15B 0.9600 .
C15 H15C 0.9600 .
C16 N1 1.308(2) .
C16 C16 1.453(3) 2_566
C16 S1 1.715(2) .
